data_7127394
loop_
_publ_author_name
'Hador, Rami'
'Lipstman, Sophia'
'Rescigno, Raffaella'
'Venditto, Vincenzo'
'Kol, Moshe'

_publ_section_title
;
 Aluminium complexes of salanol ligands: coordination chemistry and
 stereoselective lactide polymerization.
;
_journal_issue 88
_journal_name_full 'Chemical communications (Cambridge, England)'
_journal_page_first 13528
_journal_page_last 13531
_journal_paper_doi 10.1039/d0cc05957a
_journal_volume 56
_journal_year 2020
_chemical_absolute_configuration syn
_chemical_formula_moiety 'C26 H27 Al Cl2 F6 N2 O3'
_chemical_formula_sum 'C26 H27 Al Cl2 F6 N2 O3'
_chemical_formula_weight 627.37
_space_group_crystal_system orthorhombic
_space_group_IT_number 19
_space_group_name_Hall 'P 2ac 2ab'
_space_group_name_H-M_alt 'P 21 21 21'
_atom_sites_solution_hydrogens geom
_atom_sites_solution_primary direct
_atom_sites_solution_secondary difmap
_audit_creation_method SHELXL-2018/1
_audit_update_record
;
2020-08-18 deposited with the CCDC.	2020-10-07 downloaded from the CCDC.
;
_cell_angle_alpha 90
_cell_angle_beta 90
_cell_angle_gamma 90
_cell_formula_units_Z 4
_cell_length_a 9.0833(6)
_cell_length_b 13.9679(8)
_cell_length_c 20.8666(11)
_cell_measurement_reflns_used 5500
_cell_measurement_temperature 110(2)
_cell_measurement_theta_max 27.204
_cell_measurement_theta_min 2.445
_cell_volume 2647.4(3)
_computing_cell_refinement 'Saint, Bruker-AXS'
_computing_data_collection 'Apex2, Bruker-AXS'
_computing_data_reduction 'Saint, Bruker-AXS'
_computing_structure_refinement 'SHELXL-2018/1 (Sheldrick, 2018)'
_computing_structure_solution 'SHELXT 2014/4 (Sheldrick, 2014)'
_diffrn_ambient_temperature 110(2)
_diffrn_detector_area_resol_mean 1.75
_diffrn_measured_fraction_theta_full 0.987
_diffrn_measured_fraction_theta_max 0.988
_diffrn_measurement_device_type 'ApexDUo, Bruker-AXS'
_diffrn_measurement_method '0.5 deg. \w scans'
_diffrn_radiation_type MoK\a
_diffrn_radiation_wavelength 0.71073
_diffrn_reflns_av_R_equivalents 0.0347
_diffrn_reflns_av_unetI/netI 0.0806
_diffrn_reflns_Laue_measured_fraction_full 0.987
_diffrn_reflns_Laue_measured_fraction_max 0.988
_diffrn_reflns_limit_h_max 8
_diffrn_reflns_limit_h_min -11
_diffrn_reflns_limit_k_max 12
_diffrn_reflns_limit_k_min -17
_diffrn_reflns_limit_l_max 26
_diffrn_reflns_limit_l_min -19
_diffrn_reflns_number 8965
_diffrn_reflns_point_group_measured_fraction_full 0.947
_diffrn_reflns_point_group_measured_fraction_max 0.929
_diffrn_reflns_theta_full 25.242
_diffrn_reflns_theta_max 27.204
_diffrn_reflns_theta_min 2.445
_diffrn_source 'ImuS micro-focus'
_exptl_absorpt_coefficient_mu 0.355
_exptl_absorpt_correction_T_max 0.987
_exptl_absorpt_correction_T_min 0.957
_exptl_absorpt_correction_type multi-scan
_exptl_absorpt_process_details 'Sadabs, Bruker-AXS'
_exptl_crystal_colour colorless
_exptl_crystal_density_diffrn 1.574
_exptl_crystal_description cube
_exptl_crystal_F_000 1288
_exptl_crystal_size_max 0.126
_exptl_crystal_size_mid 0.122
_exptl_crystal_size_min 0.038
_refine_diff_density_max 0.306
_refine_diff_density_min -0.260
_refine_diff_density_rms 0.066
_refine_ls_abs_structure_details
;
 Flack x determined using 1451 quotients [(I+)-(I-)]/[(I+)+(I-)]
 (Parsons, Flack and Wagner, Acta Cryst. B69 (2013) 249-259).
;
_refine_ls_abs_structure_Flack 0.01(5)
_refine_ls_extinction_method none
_refine_ls_goodness_of_fit_ref 0.984
_refine_ls_hydrogen_treatment constr
_refine_ls_matrix_type full
_refine_ls_number_parameters 361
_refine_ls_number_reflns 5500
_refine_ls_number_restraints 0
_refine_ls_restrained_S_all 0.984
_refine_ls_R_factor_all 0.0675
_refine_ls_R_factor_gt 0.0436
_refine_ls_shift/su_max 0.000
_refine_ls_shift/su_mean 0.000
_refine_ls_structure_factor_coef Fsqd
_refine_ls_weighting_details 'w=1/[\s^2^(Fo^2^)+(0.0319P)^2^] where P=(Fo^2^+2Fc^2^)/3'
_refine_ls_weighting_scheme calc
_refine_ls_wR_factor_gt 0.0769
_refine_ls_wR_factor_ref 0.0858
_reflns_Friedel_coverage 0.667
_reflns_Friedel_fraction_full 0.894
_reflns_Friedel_fraction_max 0.853
_reflns_number_gt 4305
_reflns_number_total 5500
_reflns_threshold_expression 'I > 2\s(I)'
_cod_data_source_file d0cc05957a2.cif
_cod_data_source_block mk449
_cod_depositor_comments 'Adding full bibliography for 7127394--7127395.cif.'
_cod_database_code 7127394
_shelx_shelxl_version_number 2018/1
_shelx_space_group_comment
;
The symmetry employed for this shelxl refinement is uniquely defined
by the following loop, which should always be used as a source of
symmetry information in preference to the above space-group names.
They are only intended as comments.
;
_shelx_estimated_absorpt_t_min 0.957
_shelx_estimated_absorpt_t_max 0.987

loop_
_space_group_symop_operation_xyz
'x, y, z'
'-x+1/2, -y, z+1/2'
'-x, y+1/2, -z+1/2'
'x+1/2, -y+1/2, -z'

loop_
_atom_site_label
_atom_site_type_symbol
_atom_site_fract_x
_atom_site_fract_y
_atom_site_fract_z
_atom_site_U_iso_or_equiv
_atom_site_adp_type
_atom_site_occupancy
_atom_site_site_symmetry_order
_atom_site_calc_flag
_atom_site_refinement_flags_posn
_atom_site_refinement_flags_adp
_atom_site_refinement_flags_occupancy
_atom_site_disorder_assembly
_atom_site_disorder_group
Al1 Al 0.48438(12) 0.33882(10) 0.68256(6) 0.0141(3) Uani 1 1 d . . . . .
O2 O 0.4026(3) 0.4369(2) 0.63940(12) 0.0168(6) Uani 1 1 d . . . . .
C3 C 0.4496(4) 0.4895(3) 0.59114(19) 0.0143(9) Uani 1 1 d . . . . .
C4 C 0.3571(4) 0.5549(3) 0.56010(19) 0.0168(9) Uani 1 1 d . . . . .
C5 C 0.4047(4) 0.6180(3) 0.51413(19) 0.0179(9) Uani 1 1 d . . . . .
H5 H 0.338319 0.662270 0.495164 0.021 Uiso 1 1 calc R U . . .
C6 C 0.5515(4) 0.6158(3) 0.49590(18) 0.0188(10) Uani 1 1 d . . . . .
C7 C 0.6460(4) 0.5487(3) 0.52191(19) 0.0157(9) Uani 1 1 d . . . . .
H7 H 0.745713 0.546456 0.508193 0.019 Uiso 1 1 calc R U . . .
C8 C 0.5967(4) 0.4847(3) 0.56774(19) 0.0159(9) Uani 1 1 d . . . . .
Cl9 Cl 0.17069(10) 0.55406(9) 0.58043(5) 0.0242(3) Uani 1 1 d . . . . .
Cl10 Cl 0.61559(11) 0.69779(8) 0.43996(5) 0.0257(3) Uani 1 1 d . . . . .
C11 C 0.6952(4) 0.4060(3) 0.59141(19) 0.0176(9) Uani 1 1 d . . . . .
H11A H 0.798293 0.421674 0.580036 0.021 Uiso 1 1 calc R U . . .
H11B H 0.668837 0.345815 0.569188 0.021 Uiso 1 1 calc R U . . .
N12 N 0.6858(3) 0.3902(2) 0.66247(15) 0.0131(8) Uani 1 1 d . . . . .
C13 C 0.7224(4) 0.4808(3) 0.6974(2) 0.0167(9) Uani 1 1 d . . . . .
H13A H 0.691478 0.476626 0.742847 0.020 Uiso 1 1 calc R U . . .
H13B H 0.672582 0.536262 0.677354 0.020 Uiso 1 1 calc R U . . .
C14 C 0.8891(4) 0.4910(3) 0.6925(2) 0.0199(10) Uani 1 1 d . . . . .
H14A H 0.928987 0.525956 0.729928 0.024 Uiso 1 1 calc R U . . .
H14B H 0.916936 0.525636 0.652902 0.024 Uiso 1 1 calc R U . . .
C15 C 0.9466(4) 0.3870(3) 0.6910(2) 0.0199(10) Uani 1 1 d . . . . .
H15A H 0.998845 0.371255 0.731256 0.024 Uiso 1 1 calc R U . . .
H15B H 1.014819 0.377477 0.654526 0.024 Uiso 1 1 calc R U . . .
C16 C 0.8074(4) 0.3238(3) 0.68319(19) 0.0150(9) Uani 1 1 d . . . . .
H16 H 0.824655 0.274032 0.649563 0.018 Uiso 1 1 calc R U . . .
C17 C 0.7627(4) 0.2764(3) 0.74567(19) 0.0144(9) Uani 1 1 d . . . . .
H17 H 0.768305 0.323651 0.781609 0.017 Uiso 1 1 calc R U . . .
C18 C 0.8596(4) 0.1878(3) 0.76097(19) 0.0184(10) Uani 1 1 d . . . . .
H18A H 0.946956 0.185996 0.732601 0.022 Uiso 1 1 calc R U . . .
H18B H 0.893382 0.189530 0.806068 0.022 Uiso 1 1 calc R U . . .
C19 C 0.7607(4) 0.0997(3) 0.7492(2) 0.0179(10) Uani 1 1 d . . . . .
H19A H 0.813007 0.050402 0.723858 0.022 Uiso 1 1 calc R U . . .
H19B H 0.727609 0.071195 0.790167 0.022 Uiso 1 1 calc R U . . .
C20 C 0.6311(4) 0.1410(3) 0.7118(2) 0.0172(9) Uani 1 1 d . . . . .
H20A H 0.654460 0.144793 0.665492 0.021 Uiso 1 1 calc R U . . .
H20B H 0.542162 0.100982 0.717495 0.021 Uiso 1 1 calc R U . . .
N21 N 0.6076(3) 0.2390(2) 0.73913(15) 0.0138(7) Uani 1 1 d . . . . .
C22 C 0.5344(4) 0.2318(3) 0.80301(19) 0.0175(9) Uani 1 1 d . . . . .
H22A H 0.609440 0.233531 0.837383 0.021 Uiso 1 1 calc R U . . .
H22B H 0.480503 0.170372 0.806183 0.021 Uiso 1 1 calc R U . . .
C23 C 0.4245(4) 0.3173(3) 0.81147(19) 0.0172(9) Uani 1 1 d . . . . .
C24 C 0.2699(4) 0.2755(3) 0.8239(2) 0.0196(10) Uani 1 1 d . . . . .
F25 F 0.2657(2) 0.21756(19) 0.87510(12) 0.0272(6) Uani 1 1 d . . . . .
F26 F 0.1679(2) 0.34299(18) 0.83235(12) 0.0271(6) Uani 1 1 d . . . . .
F27 F 0.2287(2) 0.22305(19) 0.77331(12) 0.0275(7) Uani 1 1 d . . . . .
C28 C 0.4728(4) 0.3790(3) 0.8688(2) 0.0214(10) Uani 1 1 d . . . . .
F29 F 0.6081(3) 0.41475(18) 0.85799(11) 0.0267(6) Uani 1 1 d . . . . .
F30 F 0.4792(3) 0.33043(19) 0.92361(11) 0.0289(6) Uani 1 1 d . . . . .
F31 F 0.3848(3) 0.45436(18) 0.87853(12) 0.0290(6) Uani 1 1 d . . . . .
O32 O 0.4163(3) 0.3751(2) 0.75813(12) 0.0166(6) Uani 1 1 d . . . . .
O33 O 0.4226(3) 0.2436(2) 0.63678(13) 0.0199(7) Uani 1 1 d . . . . .
C34 C 0.3235(4) 0.2467(3) 0.5852(2) 0.0214(10) Uani 1 1 d . . . . .
H34A H 0.375767 0.227110 0.545643 0.026 Uiso 1 1 calc R U . . .
H34B H 0.289861 0.313519 0.579222 0.026 Uiso 1 1 calc R U . . .
C35 C 0.1904(4) 0.1829(3) 0.59415(19) 0.0180(10) Uani 1 1 d . . . . .
C36 C 0.1979(4) 0.1009(3) 0.6312(2) 0.0213(10) Uani 1 1 d . . . . .
H36 H 0.285226 0.087014 0.654456 0.026 Uiso 1 1 calc R U . . .
C37 C 0.0792(5) 0.0389(3) 0.6346(2) 0.0238(10) Uani 1 1 d . . . . .
H37 H 0.086289 -0.017881 0.659465 0.029 Uiso 1 1 calc R U . . .
C38 C -0.0495(4) 0.0592(3) 0.6019(2) 0.0230(10) Uani 1 1 d . . . . .
H38 H -0.130989 0.016762 0.604519 0.028 Uiso 1 1 calc R U . . .
C39 C -0.0589(4) 0.1411(3) 0.5658(2) 0.0245(11) Uani 1 1 d . . . . .
H39 H -0.147166 0.155451 0.543326 0.029 Uiso 1 1 calc R U . . .
C40 C 0.0610(4) 0.2032(3) 0.56202(19) 0.0214(10) Uani 1 1 d . . . . .
H40 H 0.053625 0.259995 0.537151 0.026 Uiso 1 1 calc R U . . .

loop_
_atom_site_aniso_label
_atom_site_aniso_U_11
_atom_site_aniso_U_22
_atom_site_aniso_U_33
_atom_site_aniso_U_23
_atom_site_aniso_U_13
_atom_site_aniso_U_12
Al1 0.0101(5) 0.0147(7) 0.0174(6) 0.0015(6) 0.0004(4) -0.0005(5)
O2 0.0136(13) 0.0161(16) 0.0208(16) 0.0044(14) 0.0025(11) 0.0019(13)
C3 0.0161(19) 0.011(2) 0.016(2) -0.0003(18) -0.0015(16) 0.0003(18)
C4 0.0139(18) 0.017(2) 0.020(2) 0.000(2) 0.0029(15) 0.0010(19)
C5 0.022(2) 0.013(2) 0.019(2) 0.0020(19) -0.0051(17) 0.006(2)
C6 0.024(2) 0.019(3) 0.014(2) 0.0038(19) 0.0011(16) -0.002(2)
C7 0.0122(18) 0.019(2) 0.016(2) -0.001(2) 0.0004(15) -0.0027(19)
C8 0.0160(19) 0.012(2) 0.019(2) -0.0027(18) 0.0000(16) -0.0013(18)
Cl9 0.0155(4) 0.0282(7) 0.0289(6) 0.0091(5) 0.0027(4) 0.0056(5)
Cl10 0.0252(5) 0.0247(7) 0.0274(6) 0.0099(5) 0.0023(4) -0.0038(5)
C11 0.0164(19) 0.019(2) 0.017(2) 0.0001(19) 0.0019(16) -0.0009(18)
N12 0.0130(16) 0.013(2) 0.0134(18) -0.0013(15) 0.0000(12) 0.0002(15)
C13 0.018(2) 0.012(2) 0.020(2) -0.0030(19) -0.0001(16) 0.0000(18)
C14 0.0152(19) 0.017(2) 0.027(2) -0.003(2) 0.0009(17) -0.0054(19)
C15 0.0131(18) 0.020(3) 0.027(2) 0.003(2) -0.0008(16) 0.0002(19)
C16 0.0126(17) 0.015(2) 0.017(2) 0.0039(19) -0.0020(15) 0.0014(17)
C17 0.0091(17) 0.018(3) 0.016(2) -0.0001(19) 0.0005(14) -0.0013(18)
C18 0.0141(19) 0.018(3) 0.023(2) -0.0008(19) -0.0017(15) 0.0047(19)
C19 0.0120(19) 0.016(2) 0.026(2) -0.001(2) -0.0021(16) 0.0026(19)
C20 0.0137(18) 0.010(2) 0.027(2) -0.0015(19) -0.0002(16) 0.0006(19)
N21 0.0105(15) 0.0101(19) 0.0209(18) 0.0010(15) 0.0009(13) 0.0016(15)
C22 0.0142(18) 0.015(2) 0.023(2) 0.003(2) 0.0022(16) -0.0006(18)
C23 0.0146(18) 0.020(2) 0.017(2) 0.006(2) -0.0006(15) 0.0024(18)
C24 0.0171(19) 0.022(3) 0.020(2) 0.004(2) 0.0033(17) 0.006(2)
F25 0.0239(12) 0.0299(17) 0.0279(14) 0.0112(13) 0.0048(10) -0.0041(13)
F26 0.0141(11) 0.0285(16) 0.0386(15) 0.0023(13) 0.0046(10) 0.0076(12)
F27 0.0205(12) 0.0318(18) 0.0304(15) -0.0056(13) -0.0030(10) -0.0061(13)
C28 0.0156(19) 0.023(3) 0.025(2) 0.005(2) 0.0023(17) 0.004(2)
F29 0.0201(12) 0.0298(16) 0.0304(14) -0.0032(13) -0.0027(11) -0.0066(12)
F30 0.0351(13) 0.0325(16) 0.0192(13) 0.0037(13) -0.0029(10) 0.0008(13)
F31 0.0288(13) 0.0235(15) 0.0347(15) -0.0078(13) -0.0022(12) 0.0072(14)
O32 0.0167(14) 0.0149(16) 0.0181(15) 0.0047(13) 0.0009(11) 0.0032(13)
O33 0.0165(13) 0.0206(17) 0.0226(16) -0.0015(14) -0.0082(11) -0.0015(13)
C34 0.022(2) 0.022(3) 0.020(2) 0.004(2) -0.0041(18) -0.005(2)
C35 0.0172(19) 0.020(3) 0.017(2) -0.004(2) -0.0002(16) 0.0016(19)
C36 0.020(2) 0.021(3) 0.023(2) 0.002(2) -0.0014(17) 0.000(2)
C37 0.032(2) 0.020(3) 0.020(2) 0.001(2) 0.0024(18) -0.003(2)
C38 0.019(2) 0.026(3) 0.024(2) -0.004(2) 0.0080(17) -0.009(2)
C39 0.015(2) 0.032(3) 0.026(3) -0.004(2) 0.0003(17) 0.000(2)
C40 0.022(2) 0.023(3) 0.020(2) 0.000(2) 0.0007(17) 0.001(2)

loop_
_atom_type_symbol
_atom_type_description
_atom_type_scat_dispersion_real
_atom_type_scat_dispersion_imag
_atom_type_scat_source
C C 0.0033 0.0016 'International Tables Vol C Tables 4.2.6.8 and 6.1.1.4'
H H 0.0000 0.0000 'International Tables Vol C Tables 4.2.6.8 and 6.1.1.4'
N N 0.0061 0.0033 'International Tables Vol C Tables 4.2.6.8 and 6.1.1.4'
O O 0.0106 0.0060 'International Tables Vol C Tables 4.2.6.8 and 6.1.1.4'
F F 0.0171 0.0103 'International Tables Vol C Tables 4.2.6.8 and 6.1.1.4'
Al Al 0.0645 0.0514 'International Tables Vol C Tables 4.2.6.8 and 6.1.1.4'
Cl Cl 0.1484 0.1585 'International Tables Vol C Tables 4.2.6.8 and 6.1.1.4'

loop_
_geom_angle_atom_site_label_1
_geom_angle_atom_site_label_2
_geom_angle_atom_site_label_3
_geom_angle
_geom_angle_site_symmetry_1
_geom_angle_site_symmetry_3
_geom_angle_publ_flag
O33 Al1 O32 126.80(15) . . ?
O33 Al1 O2 100.08(13) . . ?
O32 Al1 O2 94.79(13) . . ?
O33 Al1 N12 117.04(14) . . ?
O32 Al1 N12 113.70(14) . . ?
O2 Al1 N12 89.97(14) . . ?
O33 Al1 N21 88.48(14) . . ?
O32 Al1 N21 82.98(13) . . ?
O2 Al1 N21 170.61(14) . . ?
N12 Al1 N21 82.64(13) . . ?
C3 O2 Al1 132.3(2) . . ?
O2 C3 C4 121.5(3) . . ?
O2 C3 C8 122.7(4) . . ?
C4 C3 C8 115.8(4) . . ?
C5 C4 C3 123.6(3) . . ?
C5 C4 Cl9 118.7(3) . . ?
C3 C4 Cl9 117.7(3) . . ?
C4 C5 C6 118.7(4) . . ?
C4 C5 H5 120.6 . . ?
C6 C5 H5 120.6 . . ?
C7 C6 C5 120.3(4) . . ?
C7 C6 Cl10 120.2(3) . . ?
C5 C6 Cl10 119.5(3) . . ?
C6 C7 C8 120.5(3) . . ?
C6 C7 H7 119.7 . . ?
C8 C7 H7 119.7 . . ?
C7 C8 C3 120.7(4) . . ?
C7 C8 C11 120.5(3) . . ?
C3 C8 C11 118.8(4) . . ?
C8 C11 N12 113.5(3) . . ?
C8 C11 H11A 108.9 . . ?
N12 C11 H11A 108.9 . . ?
C8 C11 H11B 108.9 . . ?
N12 C11 H11B 108.9 . . ?
H11A C11 H11B 107.7 . . ?
C13 N12 C11 110.1(3) . . ?
C13 N12 C16 102.6(3) . . ?
C11 N12 C16 109.4(3) . . ?
C13 N12 Al1 113.7(2) . . ?
C11 N12 Al1 108.1(2) . . ?
C16 N12 Al1 112.8(2) . . ?
N12 C13 C14 105.5(3) . . ?
N12 C13 H13A 110.7 . . ?
C14 C13 H13A 110.6 . . ?
N12 C13 H13B 110.6 . . ?
C14 C13 H13B 110.6 . . ?
H13A C13 H13B 108.8 . . ?
C13 C14 C15 104.5(3) . . ?
C13 C14 H14A 110.9 . . ?
C15 C14 H14A 110.9 . . ?
C13 C14 H14B 110.9 . . ?
C15 C14 H14B 110.9 . . ?
H14A C14 H14B 108.9 . . ?
C14 C15 C16 105.2(3) . . ?
C14 C15 H15A 110.7 . . ?
C16 C15 H15A 110.7 . . ?
C14 C15 H15B 110.7 . . ?
C16 C15 H15B 110.7 . . ?
H15A C15 H15B 108.8 . . ?
N12 C16 C17 108.6(3) . . ?
N12 C16 C15 106.1(3) . . ?
C17 C16 C15 112.1(3) . . ?
N12 C16 H16 110.0 . . ?
C17 C16 H16 110.0 . . ?
C15 C16 H16 110.0 . . ?
N21 C17 C16 108.8(3) . . ?
N21 C17 C18 105.8(3) . . ?
C16 C17 C18 111.9(3) . . ?
N21 C17 H17 110.1 . . ?
C16 C17 H17 110.1 . . ?
C18 C17 H17 110.1 . . ?
C19 C18 C17 105.8(3) . . ?
C19 C18 H18A 110.6 . . ?
C17 C18 H18A 110.6 . . ?
C19 C18 H18B 110.6 . . ?
C17 C18 H18B 110.6 . . ?
H18A C18 H18B 108.7 . . ?
C20 C19 C18 103.3(3) . . ?
C20 C19 H19A 111.1 . . ?
C18 C19 H19A 111.1 . . ?
C20 C19 H19B 111.1 . . ?
C18 C19 H19B 111.1 . . ?
H19A C19 H19B 109.1 . . ?
N21 C20 C19 105.1(3) . . ?
N21 C20 H20A 110.7 . . ?
C19 C20 H20A 110.7 . . ?
N21 C20 H20B 110.7 . . ?
C19 C20 H20B 110.7 . . ?
H20A C20 H20B 108.8 . . ?
C22 N21 C20 110.0(3) . . ?
C22 N21 C17 111.0(3) . . ?
C20 N21 C17 102.5(3) . . ?
C22 N21 Al1 107.7(2) . . ?
C20 N21 Al1 117.3(2) . . ?
C17 N21 Al1 108.2(2) . . ?
N21 C22 C23 109.4(3) . . ?
N21 C22 H22A 109.8 . . ?
C23 C22 H22A 109.8 . . ?
N21 C22 H22B 109.8 . . ?
C23 C22 H22B 109.8 . . ?
H22A C22 H22B 108.2 . . ?
O32 C23 C28 108.4(3) . . ?
O32 C23 C24 108.0(3) . . ?
C28 C23 C24 109.9(3) . . ?
O32 C23 C22 113.0(3) . . ?
C28 C23 C22 109.5(3) . . ?
C24 C23 C22 108.1(3) . . ?
F26 C24 F27 107.3(3) . . ?
F26 C24 F25 107.6(3) . . ?
F27 C24 F25 106.8(3) . . ?
F26 C24 C23 112.8(4) . . ?
F27 C24 C23 109.2(3) . . ?
F25 C24 C23 112.9(3) . . ?
F30 C28 F31 107.2(3) . . ?
F30 C28 F29 107.0(3) . . ?
F31 C28 F29 106.2(4) . . ?
F30 C28 C23 113.3(4) . . ?
F31 C28 C23 112.9(3) . . ?
F29 C28 C23 109.8(3) . . ?
C23 O32 Al1 122.3(2) . . ?
C34 O33 Al1 127.4(3) . . ?
O33 C34 C35 113.5(3) . . ?
O33 C34 H34A 108.9 . . ?
C35 C34 H34A 108.9 . . ?
O33 C34 H34B 108.9 . . ?
C35 C34 H34B 108.9 . . ?
H34A C34 H34B 107.7 . . ?
C40 C35 C36 118.9(4) . . ?
C40 C35 C34 119.9(4) . . ?
C36 C35 C34 121.1(4) . . ?
C35 C36 C37 120.5(4) . . ?
C35 C36 H36 119.7 . . ?
C37 C36 H36 119.7 . . ?
C38 C37 C36 120.3(4) . . ?
C38 C37 H37 119.8 . . ?
C36 C37 H37 119.8 . . ?
C39 C38 C37 119.6(4) . . ?
C39 C38 H38 120.2 . . ?
C37 C38 H38 120.2 . . ?
C38 C39 C40 120.1(4) . . ?
C38 C39 H39 120.0 . . ?
C40 C39 H39 120.0 . . ?
C35 C40 C39 120.6(4) . . ?
C35 C40 H40 119.7 . . ?
C39 C40 H40 119.7 . . ?

loop_
_geom_bond_atom_site_label_1
_geom_bond_atom_site_label_2
_geom_bond_distance
_geom_bond_site_symmetry_2
_geom_bond_publ_flag
Al1 O33 1.731(3) . ?
Al1 O32 1.768(3) . ?
Al1 O2 1.800(3) . ?
Al1 N12 2.009(3) . ?
Al1 N21 2.142(3) . ?
O2 C3 1.318(4) . ?
C3 C4 1.400(5) . ?
C3 C8 1.424(5) . ?
C4 C5 1.372(5) . ?
C4 Cl9 1.746(4) . ?
C5 C6 1.387(5) . ?
C5 H5 0.9500 . ?
C6 C7 1.383(5) . ?
C6 Cl10 1.735(4) . ?
C7 C8 1.383(5) . ?
C7 H7 0.9500 . ?
C8 C11 1.501(6) . ?
C11 N12 1.502(5) . ?
C11 H11A 0.9900 . ?
C11 H11B 0.9900 . ?
N12 C13 1.499(5) . ?
N12 C16 1.506(5) . ?
C13 C14 1.524(5) . ?
C13 H13A 0.9900 . ?
C13 H13B 0.9900 . ?
C14 C15 1.544(6) . ?
C14 H14A 0.9900 . ?
C14 H14B 0.9900 . ?
C15 C16 1.550(5) . ?
C15 H15A 0.9900 . ?
C15 H15B 0.9900 . ?
C16 C17 1.517(5) . ?
C16 H16 1.0000 . ?
C17 N21 1.509(5) . ?
C17 C18 1.552(5) . ?
C17 H17 1.0000 . ?
C18 C19 1.543(6) . ?
C18 H18A 0.9900 . ?
C18 H18B 0.9900 . ?
C19 C20 1.526(5) . ?
C19 H19A 0.9900 . ?
C19 H19B 0.9900 . ?
C20 N21 1.499(5) . ?
C20 H20A 0.9900 . ?
C20 H20B 0.9900 . ?
N21 C22 1.493(5) . ?
C22 C23 1.567(5) . ?
C22 H22A 0.9900 . ?
C22 H22B 0.9900 . ?
C23 O32 1.377(5) . ?
C23 C28 1.538(6) . ?
C23 C24 1.543(5) . ?
C24 F26 1.333(5) . ?
C24 F27 1.339(5) . ?
C24 F25 1.341(5) . ?
C28 F30 1.332(5) . ?
C28 F31 1.337(5) . ?
C28 F29 1.346(4) . ?
O33 C34 1.404(4) . ?
C34 C35 1.514(5) . ?
C34 H34A 0.9900 . ?
C34 H34B 0.9900 . ?
C35 C40 1.383(5) . ?
C35 C36 1.384(6) . ?
C36 C37 1.385(6) . ?
C36 H36 0.9500 . ?
C37 C38 1.383(6) . ?
C37 H37 0.9500 . ?
C38 C39 1.373(6) . ?
C38 H38 0.9500 . ?
C39 C40 1.395(6) . ?
C39 H39 0.9500 . ?
C40 H40 0.9500 . ?
